data_7718013
loop_
_publ_author_name
'Haynes, Matthew D.'
'O'Reilly, Andrea'
'Poole, Alice J. M.'
'Roper, Aisling F.'
'Thum, Stefan'
'Morris, Louis J.'
'Coles, Martyn P.'
'Fulton, J. Robin'
'Harder, Sjoerd'
'Turner, Zo&#xeb; R'
'O'Hare, Dermot'

_publ_section_title
;
 Heavier alkaline earth and heterobimetallic s-block "ate" complexes of a
 di(amido)siloxane ligand: solid-state structure and dynamic
 solution-phase behaviour.
;
_journal_issue 11
_journal_name_full 'Dalton transactions (Cambridge, England : 2003)'
_journal_page_first 4542
_journal_page_last 4555
_journal_paper_doi 10.1039/d5dt00044k
_journal_volume 54
_journal_year 2025
_chemical_formula_moiety 'C56 H92 N4 O2 Si4 Sr2, 1[C6H14]'
_chemical_formula_sum 'C62 H106 N4 O2 Si4 Sr2'
_chemical_formula_weight 1227.10
_space_group_crystal_system monoclinic
_space_group_IT_number 15
_space_group_name_Hall '-C 2yc'
_space_group_name_H-M_alt 'C 1 2/c 1'
_atom_sites_solution_hydrogens geom
_atom_sites_solution_primary dual
_audit_creation_date 2024-02-06
_audit_creation_method
;
Olex2 1.5
(compiled 2023.08.24 svn.re1ec1418 for OlexSys, GUI svn.r6817)
;
_audit_update_record
;
2024-12-18 deposited with the CCDC.	2025-02-06 downloaded from the CCDC.
;
_cell_angle_alpha 90
_cell_angle_beta 93.4400(10)
_cell_angle_gamma 90
_cell_formula_units_Z 4
_cell_length_a 31.1544(2)
_cell_length_b 10.98160(10)
_cell_length_c 19.78100(10)
_cell_measurement_reflns_used 40461
_cell_measurement_temperature 150.00(10)
_cell_measurement_theta_max 76.0210
_cell_measurement_theta_min 4.2330
_cell_volume 6755.38(8)
_computing_cell_refinement 'CrysAlisPro 1.171.43.95a (Rigaku OD, 2023)'
_computing_data_collection 'CrysAlisPro 1.171.43.95a (Rigaku OD, 2023)'
_computing_data_reduction 'CrysAlisPro 1.171.43.95a (Rigaku OD, 2023)'
_computing_molecular_graphics 'Olex2 1.5 (Dolomanov et al., 2009)'
_computing_publication_material 'Olex2 1.5 (Dolomanov et al., 2009)'
_computing_structure_refinement 'SHELXL 2014/7 (Sheldrick, 2015)'
_computing_structure_solution 'SHELXT 2014/5 (Sheldrick, 2014)'
_diffrn_ambient_environment N~2~
_diffrn_ambient_temperature 150.00(10)
_diffrn_detector 'CCD plate'
_diffrn_detector_area_resol_mean 10.4102
_diffrn_detector_type Atlas
_diffrn_measured_fraction_theta_full 1.000
_diffrn_measured_fraction_theta_max 0.994
_diffrn_measurement_details
;
List of Runs (angles in degrees, time in seconds):

  # Type    Start    End  Width  t~exp~   \w     \q     \k     \f   Frames
#--------------------------------------------------------------------------
  1  \w   -114.00 -20.00   1.00    1.00    --  -42.41 -38.00 -60.00   94
  2  \w    -21.00  27.00   1.00    1.00    --  -42.41  38.00  90.00   48
  3  \w     -1.00  26.00   1.00    1.00    --  -42.41  19.00 -60.00   27
  4  \w     -4.00  27.00   1.00    1.00    --  -42.41  19.00  60.00   31
  5  \w     63.00 101.00   1.00    1.00    --   42.41-133.00 -46.00   38
  6  \w     44.00  71.00   1.00    4.00    --  111.00 -45.00-150.00   27
  7  \w     40.00  65.00   1.00    4.00    --  111.00 -45.00 -90.00   25
  8  \w     41.00  72.00   1.00    4.00    --  111.00 -45.00 -60.00   31
  9  \w     87.00 176.00   1.00    4.00    --  111.00  30.00 -30.00   89
 10  \w     44.00  71.00   1.00    4.00    --  111.00 -45.00-180.00   27
 11  \w    103.00 152.00   1.00    4.00    --  111.00  30.00-120.00   49
 12  \w     50.00 106.00   1.00    4.00    --  111.00 -95.00  30.00   56
 13  \w     40.00  72.00   1.00    4.00    --  111.00 -45.00  30.00   32
 14  \w     72.00 112.00   1.00    4.00    --  111.00-125.00 150.00   40
 15  \w    107.00 176.00   1.00    4.00    --  111.00  45.00-180.00   69
 16  \w     41.00  72.00   1.00    4.00    --  111.00 -45.00 150.00   31
 17  \w     57.00  98.00   1.00    4.00    --  111.00-125.00 -30.00   41
 18  \w     43.00  94.00   1.00    4.00    --  111.00-125.00-180.00   51
 19  \w    123.00 168.00   1.00    4.00    --  111.00  77.00  60.00   45
 20  \w     60.00  93.00   1.00    4.00    --  111.00 -61.00   0.00   33
 21  \w      4.00  34.00   1.00    1.00    --  -42.41  19.00  30.00   30
 22  \w      3.00  30.00   1.00    1.00    --  -42.41  19.00-180.00   27
 23  \w    -84.00 -20.00   1.00    1.00    --  -42.41 -38.00-150.00   64
 24  \w    -21.00   4.00   1.00    1.00    --  -42.41  38.00 150.00   25
 25  \w     16.00  59.00   1.00    1.00    --   42.41 -99.00  90.00   43
 26  \w     61.00 115.00   1.00    1.00    --   42.41 178.00 -90.00   54
 27  \w     73.00 100.00   1.00    4.00    --  111.00  15.00  60.00   27
 28  \w     88.00 132.00   1.00    4.00    --  111.00  30.00 120.00   44
 29  \w     31.00  56.00   1.00    4.00    --  111.00 -95.00-180.00   25
 30  \w     72.00 109.00   1.00    4.00    --  111.00-125.00 -60.00   37
 31  \w     58.00  91.00   1.00    4.00    --  111.00 -61.00 120.00   33
 32  \w    142.00 167.00   1.00    4.00    --  111.00 125.00 -30.00   25
 33  \w     87.00 112.00   1.00    4.00    --  111.00-125.00 -30.00   25
 34  \w    132.00 166.00   1.00    4.00    --  111.00  15.00  60.00   34
 35  \w     40.00  65.00   1.00    4.00    --  111.00 -45.00-120.00   25
 36  \w     43.00  70.00   1.00    4.00    --  111.00-125.00 -60.00   27
 37  \w     81.00 106.00   1.00    4.00    --  111.00 -95.00 120.00   25
 38  \w     40.00  67.00   1.00    4.00    --  111.00 -95.00 120.00   27
 39  \w     98.00 157.00   1.00    4.00    --  111.00 125.00  90.00   59
 40  \w    109.00 136.00   1.00    4.00    --  111.00  77.00-180.00   27
 41  \w    142.00 171.00   1.00    4.00    --  111.00  77.00-180.00   29
 42  \w    127.00 172.00   1.00    4.00    --  111.00  77.00 -90.00   45
 43  \w     74.00 118.00   1.00    4.00    --  111.00 -77.00-120.00   44
 44  \w     77.00 104.00   1.00    4.00    --  111.00-125.00 -90.00   27
 45  \w     74.00 112.00   1.00    4.00    --  111.00-125.00  30.00   38
 46  \w     80.00 122.00   1.00    4.00    --  111.00-137.00 136.00   42
 47  \w     74.00 106.00   1.00    4.00    --  111.00 -95.00-180.00   32
 48  \w     86.00 112.00   1.00    4.00    --  111.00-125.00  60.00   26
 49  \w     42.00  67.00   1.00    4.00    --  111.00-125.00  60.00   25
 50  \w      6.00  31.00   1.00    1.00    --   38.00  79.00 -91.49   25
 51  \w      3.00  29.00   1.00    1.00    --   38.00  87.00 -45.06   26
 52  \w    -19.00  30.00   1.00    1.00    --  -42.41  38.00-120.00   49
 53  \w   -114.00 -27.00   1.00    1.00    --  -42.41 -38.00 120.00   87
 54  \w     60.00 128.00   1.00    1.00    --   42.41-178.00  60.00   68
 55  \w     13.00  38.00   1.00    1.00    --   46.00  82.00-133.11   25
 56  \w     15.00  40.00   1.00    1.00    --   46.00  77.00  90.77   25
 57  \w     14.00  39.00   1.00    1.00    --   46.00  81.00 137.44   25
 58  \w     21.00  51.00   1.00    1.00    --   50.00  66.00  54.96   30
 59  \w     29.00  59.00   1.00    1.00    --   58.00  68.00-179.26   30
 60  \w    102.00 130.00   1.00    1.00    --   62.00  70.00 -22.18   28
 61  \w     33.00  67.00   1.00    1.00    --   62.00  70.00 -22.18   34
 62  \w     34.00  68.00   1.00    1.00    --   62.00  67.00  28.57   34
 63  \w     36.00  63.00   1.00    1.00    --   66.00  70.00-107.63   27
 64  \w     36.00  64.00   1.00    1.00    --   66.00  70.00-145.73   28
 65  \w     39.00  86.00   1.00    1.00    --   66.00  71.00 125.67   47
 66  \w    113.00 138.00   1.00    1.00    --   66.00  71.00 125.67   25
 67  \w     36.00  70.00   1.00    1.00    --   66.00  71.00 -54.43   34
 68  \w     40.00 119.00   1.00    1.00    --   70.00  71.00  62.81   79
 69  \w     41.00  86.00   1.00    1.00    --   70.00  70.00 100.30   45
 70  \w     42.00  77.00   1.00    1.00    --   70.00  70.00 -83.82   35
 71  \w     45.00  82.00   1.00    1.00    --   74.00  69.00 -96.89   37
 72  \w     83.00 110.00   1.00    4.00    --  111.00  61.00 -60.00   27
 73  \w     83.00 109.00   1.00    4.00    --  111.00  61.00  30.00   26
 74  \w    126.00 155.00   1.00    4.00    --  111.00  45.00 -90.00   29
 75  \w     83.00 109.00   1.00    4.00    --  111.00  61.00-180.00   26
 76  \w     83.00 110.00   1.00    4.00    --  111.00  61.00 -90.00   27
 77  \w    126.00 161.00   1.00    4.00    --  111.00  61.00  30.00   35
 78  \w     88.00 117.00   1.00    4.00    --  111.00  45.00 -90.00   29
 79  \w    134.00 178.00   1.00    4.00    --  111.00  61.00 -60.00   44
 80  \w    119.00 170.00   1.00    4.00    --  111.00  61.00   0.00   51
 81  \w     89.00 116.00   1.00    4.00    --  111.00  45.00 -60.00   27
 82  \w    140.00 167.00   1.00    4.00    --  111.00  45.00-150.00   27
 83  \w     83.00 112.00   1.00    4.00    --  111.00  61.00   0.00   29
 84  \w    140.00 171.00   1.00    4.00    --  111.00  45.00 150.00   31
 85  \w    126.00 177.00   1.00    4.00    --  111.00  61.00-120.00   51
 86  \w     83.00 109.00   1.00    4.00    --  111.00  61.00-120.00   26
 87  \w     87.00 123.00   1.00    4.00    --  111.00  45.00 150.00   36
 88  \w     91.00 118.00   1.00    4.00    --  111.00  45.00-180.00   27
 89  \w     88.00 115.00   1.00    4.00    --  111.00  45.00 -30.00   27
 90  \w     83.00 109.00   1.00    4.00    --  111.00  61.00 150.00   26
 91  \w     84.00 119.00   1.00    4.00    --  111.00  61.00-150.00   35
 92  \w     89.00 116.00   1.00    4.00    --  111.00  45.00   0.00   27
 93  \w    132.00 159.00   1.00    4.00    --  111.00  45.00   0.00   27
 94  \w     87.00 120.00   1.00    4.00    --  111.00  45.00  60.00   33
 95  \w     89.00 116.00   1.00    4.00    --  111.00  45.00-150.00   27
 96  \w    153.00 178.00   1.00    4.00    --  111.00  61.00 120.00   25
 97  \w     83.00 122.00   1.00    4.00    --  111.00  61.00  60.00   39
 98  \w     83.00 130.00   1.00    4.00    --  111.00  61.00 120.00   47
 99  \w    134.00 165.00   1.00    4.00    --  111.00  61.00  90.00   31
100  \w    153.00 178.00   1.00    4.00    --  111.00  61.00 -30.00   25
101  \w     83.00 113.00   1.00    4.00    --  111.00  61.00  90.00   30
102  \w     83.00 109.00   1.00    4.00    --  111.00  61.00 -30.00   26
;
_diffrn_measurement_device 'four-circle diffractometer'
_diffrn_measurement_device_type 'SuperNova, Dual, Cu at home/near, Atlas'
_diffrn_measurement_method '\w scans'
_diffrn_orient_matrix_type 'CrysAlisPro convention (1999,Acta A55,543-557)'
_diffrn_orient_matrix_UB_11 -0.0485264000
_diffrn_orient_matrix_UB_12 -0.0064042000
_diffrn_orient_matrix_UB_13 -0.0198742000
_diffrn_orient_matrix_UB_21 0.0099792000
_diffrn_orient_matrix_UB_22 -0.0217041000
_diffrn_orient_matrix_UB_23 -0.0743840000
_diffrn_orient_matrix_UB_31 0.0006818000
_diffrn_orient_matrix_UB_32 -0.1384355000
_diffrn_orient_matrix_UB_33 0.0125869000
_diffrn_radiation_monochromator mirror
_diffrn_radiation_probe x-ray
_diffrn_radiation_type 'Cu K\a'
_diffrn_radiation_wavelength 1.54184
_diffrn_reflns_av_R_equivalents 0.0347
_diffrn_reflns_av_unetI/netI 0.0138
_diffrn_reflns_Laue_measured_fraction_full 1.000
_diffrn_reflns_Laue_measured_fraction_max 0.994
_diffrn_reflns_limit_h_max 39
_diffrn_reflns_limit_h_min -39
_diffrn_reflns_limit_k_max 11
_diffrn_reflns_limit_k_min -13
_diffrn_reflns_limit_l_max 24
_diffrn_reflns_limit_l_min -24
_diffrn_reflns_number 76112
_diffrn_reflns_point_group_measured_fraction_full 1.000
_diffrn_reflns_point_group_measured_fraction_max 0.994
_diffrn_reflns_theta_full 67.684
_diffrn_reflns_theta_max 76.345
_diffrn_reflns_theta_min 4.270
_diffrn_source 'micro-focus sealed X-ray tube'
_diffrn_source_type 'SuperNova (Cu) X-ray Source'
_exptl_absorpt_coefficient_mu 3.069
_exptl_absorpt_correction_T_max 1.00000
_exptl_absorpt_correction_T_min 0.80666
_exptl_absorpt_correction_type multi-scan
_exptl_absorpt_process_details
;
CrysAlisPro 1.171.43.95a (Rigaku Oxford Diffraction, 2023)
Empirical absorption correction using spherical harmonics,
implemented in SCALE3 ABSPACK scaling algorithm.
;
_exptl_crystal_colour 'clear colourless'
_exptl_crystal_colour_lustre clear
_exptl_crystal_colour_primary colourless
_exptl_crystal_density_diffrn 1.207
_exptl_crystal_description block
_exptl_crystal_F_000 2616
_exptl_crystal_size_max 0.149
_exptl_crystal_size_mid 0.125
_exptl_crystal_size_min 0.05
_refine_diff_density_max 0.746
_refine_diff_density_min -0.653
_refine_diff_density_rms 0.050
_refine_ls_extinction_method none
_refine_ls_goodness_of_fit_ref 1.056
_refine_ls_hydrogen_treatment constr
_refine_ls_matrix_type full
_refine_ls_number_parameters 319
_refine_ls_number_reflns 7046
_refine_ls_number_restraints 0
_refine_ls_restrained_S_all 1.056
_refine_ls_R_factor_all 0.0349
_refine_ls_R_factor_gt 0.0290
_refine_ls_shift/su_max 0.004
_refine_ls_shift/su_mean 0.000
_refine_ls_structure_factor_coef Fsqd
_refine_ls_weighting_details 'w=1/[\s^2^(Fo^2^)+(0.0383P)^2^+8.0342P] where P=(Fo^2^+2Fc^2^)/3'
_refine_ls_weighting_scheme calc
_refine_ls_wR_factor_gt 0.0730
_refine_ls_wR_factor_ref 0.0787
_reflns_Friedel_coverage 0.000
_reflns_number_gt 6211
_reflns_number_total 7046
_reflns_threshold_expression 'I > 2\s(I)'
_cod_data_source_file d5dt00044k2.cif
_cod_data_source_block 005mdh24
_cod_depositor_comments 'Adding full bibliography for 7718002--7718016.cif.'
_cod_database_code 7718013
_shelx_shelxl_version_number 2014/7
_chemical_oxdiff_formula 'C52 H92 Sr2 N4 O2 Si4'
_shelx_space_group_comment
;
The symmetry employed for this shelxl refinement is uniquely defined
by the following loop, which should always be used as a source of
symmetry information in preference to the above space-group names.
They are only intended as comments.
;
_shelx_estimated_absorpt_t_max 0.862
_shelx_estimated_absorpt_t_min 0.658
_olex2_refinement_description
;
1. Fixed Uiso
 At 1.2 times of:
  All C(H) groups
 At 1.5 times of:
  All C(H,H,H) groups
2.a Ternary CH refined with riding coordinates:
 C11(H11), C14(H14), C23(H23), C26(H26)
2.b Aromatic/amide H refined with riding coordinates:
 C7(H7), C8(H8), C9(H9), C19(H19), C20(H20), C21(H21)
2.c Idealised Me refined as rotating group:
 C1(H1A,H1B,H1C), C2(H2A,H2B,H2C), C3(H3A,H3B,H3C), C4(H4A,H4B,H4C), C12(H12A,
 H12B,H12C), C13(H13A,H13B,H13C), C15(H15A,H15B,H15C), C16(H16A,H16B,H16C),
 C24(H24A,H24B,H24C), C25(H25A,H25B,H25C), C27(H27A,H27B,H27C), C28(H28A,H28B,
 H28C)
;
_smtbx_masks_special_details
;
A solvent mask was calculated and 188 electrons were 
found in a volume of 1084\%A^3^ in 2 voids per unit cell. 
This is consistent with the presence of 
0.5[C6H14] per Asymmetric Unit 
which account for 200 electrons 
per unit cell.
;
_smtbx_masks_void_probe_radius 1.2
_smtbx_masks_void_truncation_radius 1.2
_olex2_submission_special_instructions 'No special instructions were received'
_oxdiff_exptl_absorpt_empirical_details
;
Empirical correction (ABSPACK) includes:
- Absorption correction using spherical harmonics
- Frame scaling
;
_oxdiff_exptl_absorpt_empirical_full_max 1.337
_oxdiff_exptl_absorpt_empirical_full_min 0.789

loop_
_space_group_symop_operation_xyz
'x, y, z'
'-x, y, -z+1/2'
'x+1/2, y+1/2, z'
'-x+1/2, y+1/2, -z+1/2'
'-x, -y, -z'
'x, -y, z-1/2'
'-x+1/2, -y+1/2, -z'
'x+1/2, -y+1/2, z-1/2'

loop_
_atom_site_label
_atom_site_type_symbol
_atom_site_fract_x
_atom_site_fract_y
_atom_site_fract_z
_atom_site_U_iso_or_equiv
_atom_site_adp_type
_atom_site_occupancy
_atom_site_site_symmetry_order
_atom_site_calc_flag
_atom_site_refinement_flags_posn
_atom_site_refinement_flags_adp
_atom_site_refinement_flags_occupancy
_atom_site_disorder_assembly
_atom_site_disorder_group
Sr1 Sr 0.56197(2) 0.76848(2) 0.27745(2) 0.03152(6) Uani 1 1 d . . . . .
Si1 Si 0.58694(2) 0.54158(5) 0.37458(3) 0.04275(14) Uani 1 1 d . . . . .
Si2 Si 0.49206(2) 0.65213(4) 0.38174(2) 0.02941(10) Uani 1 1 d . . . . .
O1 O 0.53919(4) 0.60706(12) 0.35708(6) 0.0345(3) Uani 1 1 d . . . . .
N1 N 0.61730(5) 0.62496(16) 0.32466(8) 0.0400(4) Uani 1 1 d . . . . .
N2 N 0.48270(5) 0.77943(14) 0.33481(7) 0.0319(3) Uani 1 1 d . . . . .
C1 C 0.60028(8) 0.5526(3) 0.46777(13) 0.0739(9) Uani 1 1 d . . . . .
H1A H 0.5978 0.6375 0.4823 0.111 Uiso 1 1 calc R U . . .
H1B H 0.6298 0.5241 0.4780 0.111 Uiso 1 1 calc R U . . .
H1C H 0.5803 0.5020 0.4919 0.111 Uiso 1 1 calc R U . . .
C2 C 0.57728(10) 0.3773(2) 0.35590(18) 0.0754(9) Uani 1 1 d . . . . .
H2A H 0.5693 0.3671 0.3076 0.113 Uiso 1 1 calc R U . . .
H2B H 0.5539 0.3475 0.3826 0.113 Uiso 1 1 calc R U . . .
H2C H 0.6035 0.3309 0.3677 0.113 Uiso 1 1 calc R U . . .
C3 C 0.49591(7) 0.6818(2) 0.47458(9) 0.0422(4) Uani 1 1 d . . . . .
H3A H 0.5051 0.6073 0.4987 0.063 Uiso 1 1 calc R U . . .
H3B H 0.4677 0.7070 0.4891 0.063 Uiso 1 1 calc R U . . .
H3C H 0.5169 0.7465 0.4848 0.063 Uiso 1 1 calc R U . . .
C4 C 0.45521(7) 0.52173(19) 0.36007(11) 0.0426(4) Uani 1 1 d . . . . .
H4A H 0.4526 0.5110 0.3108 0.064 Uiso 1 1 calc R U . . .
H4B H 0.4268 0.5385 0.3767 0.064 Uiso 1 1 calc R U . . .
H4C H 0.4669 0.4472 0.3813 0.064 Uiso 1 1 calc R U . . .
C5 C 0.66265(7) 0.6207(2) 0.32569(11) 0.0455(5) Uani 1 1 d . . . . .
C6 C 0.68418(7) 0.5321(2) 0.28752(12) 0.0528(6) Uani 1 1 d . . . . .
C7 C 0.72921(8) 0.5329(3) 0.28903(15) 0.0666(7) Uani 1 1 d . . . . .
H7 H 0.7435 0.4734 0.2636 0.080 Uiso 1 1 calc R U . . .
C8 C 0.75334(8) 0.6164(3) 0.32585(17) 0.0752(9) Uani 1 1 d . . . . .
H8 H 0.7838 0.6138 0.3266 0.090 Uiso 1 1 calc R U . . .
C9 C 0.73302(8) 0.7042(3) 0.36179(16) 0.0710(8) Uani 1 1 d . . . . .
H9 H 0.7498 0.7629 0.3868 0.085 Uiso 1 1 calc R U . . .
C10 C 0.68787(7) 0.7087(3) 0.36222(13) 0.0555(6) Uani 1 1 d . . . . .
C11 C 0.65990(8) 0.4372(3) 0.24546(14) 0.0607(6) Uani 1 1 d . . . . .
H11 H 0.6285 0.4508 0.2506 0.073 Uiso 1 1 calc R U . . .
C12 C 0.66777(10) 0.4497(4) 0.17012(15) 0.0797(9) Uani 1 1 d . . . . .
H12A H 0.6595 0.5316 0.1546 0.120 Uiso 1 1 calc R U . . .
H12B H 0.6506 0.3891 0.1442 0.120 Uiso 1 1 calc R U . . .
H12C H 0.6983 0.4365 0.1634 0.120 Uiso 1 1 calc R U . . .
C13 C 0.67052(10) 0.3068(3) 0.26961(19) 0.0787(9) Uani 1 1 d . . . . .
H13A H 0.7005 0.2882 0.2615 0.118 Uiso 1 1 calc R U . . .
H13B H 0.6516 0.2491 0.2446 0.118 Uiso 1 1 calc R U . . .
H13C H 0.6662 0.3002 0.3181 0.118 Uiso 1 1 calc R U . . .
C14 C 0.66800(9) 0.8107(3) 0.40243(15) 0.0671(7) Uani 1 1 d . . . . .
H14 H 0.6360 0.8031 0.3956 0.081 Uiso 1 1 calc R U . . .
C15 C 0.67968(12) 0.7996(4) 0.47898(16) 0.0891(10) Uani 1 1 d . . . . .
H15A H 0.6719 0.7183 0.4946 0.134 Uiso 1 1 calc R U . . .
H15B H 0.6639 0.8613 0.5034 0.134 Uiso 1 1 calc R U . . .
H15C H 0.7107 0.8121 0.4877 0.134 Uiso 1 1 calc R U . . .
C16 C 0.68037(11) 0.9373(3) 0.37756(17) 0.0785(8) Uani 1 1 d . . . . .
H16A H 0.7115 0.9486 0.3848 0.118 Uiso 1 1 calc R U . . .
H16B H 0.6655 0.9996 0.4028 0.118 Uiso 1 1 calc R U . . .
H16C H 0.6720 0.9449 0.3292 0.118 Uiso 1 1 calc R U . . .
C17 C 0.46494(6) 0.89076(17) 0.35567(8) 0.0337(4) Uani 1 1 d . . . . .
C18 C 0.41967(7) 0.90880(19) 0.35772(9) 0.0386(4) Uani 1 1 d . . . . .
C19 C 0.40365(7) 1.0266(2) 0.36703(11) 0.0472(5) Uani 1 1 d . . . . .
H19 H 0.3734 1.0383 0.3671 0.057 Uiso 1 1 calc R U . . .
C20 C 0.43053(8) 1.1261(2) 0.37616(12) 0.0521(5) Uani 1 1 d . . . . .
H20 H 0.4190 1.2057 0.3802 0.063 Uiso 1 1 calc R U . . .
C21 C 0.47432(8) 1.10824(19) 0.37936(10) 0.0452(5) Uani 1 1 d . . . . .
H21 H 0.4929 1.1760 0.3876 0.054 Uiso 1 1 calc R U . . .
C22 C 0.49217(7) 0.99286(18) 0.37081(9) 0.0364(4) Uani 1 1 d . . . . .
C23 C 0.38784(6) 0.8040(2) 0.35482(10) 0.0413(4) Uani 1 1 d . . . . .
H23 H 0.4028 0.7309 0.3375 0.050 Uiso 1 1 calc R U . . .
C24 C 0.37454(8) 0.7741(2) 0.42682(11) 0.0533(6) Uani 1 1 d . . . . .
H24A H 0.4003 0.7564 0.4561 0.080 Uiso 1 1 calc R U . . .
H24B H 0.3555 0.7030 0.4251 0.080 Uiso 1 1 calc R U . . .
H24C H 0.3594 0.8440 0.4449 0.080 Uiso 1 1 calc R U . . .
C25 C 0.34774(8) 0.8263(2) 0.30818(12) 0.0537(6) Uani 1 1 d . . . . .
H25A H 0.3309 0.8926 0.3265 0.081 Uiso 1 1 calc R U . . .
H25B H 0.3303 0.7520 0.3051 0.081 Uiso 1 1 calc R U . . .
H25C H 0.3563 0.8487 0.2630 0.081 Uiso 1 1 calc R U . . .
C26 C 0.54044(7) 0.97922(18) 0.37826(9) 0.0376(4) Uani 1 1 d . . . . .
H26 H 0.5470 0.8901 0.3798 0.045 Uiso 1 1 calc R U . . .
C27 C 0.56207(8) 1.03319(19) 0.31662(10) 0.0446(5) Uani 1 1 d . . . . .
H27A H 0.5477 1.0017 0.2748 0.067 Uiso 1 1 calc R U . . .
H27B H 0.5925 1.0099 0.3187 0.067 Uiso 1 1 calc R U . . .
H27C H 0.5597 1.1222 0.3174 0.067 Uiso 1 1 calc R U . . .
C28 C 0.56059(8) 1.0362(2) 0.44369(10) 0.0480(5) Uani 1 1 d . . . . .
H28A H 0.5571 1.1249 0.4418 0.072 Uiso 1 1 calc R U . . .
H28B H 0.5913 1.0160 0.4483 0.072 Uiso 1 1 calc R U . . .
H28C H 0.5462 1.0041 0.4827 0.072 Uiso 1 1 calc R U . . .

loop_
_atom_site_aniso_label
_atom_site_aniso_U_11
_atom_site_aniso_U_22
_atom_site_aniso_U_33
_atom_site_aniso_U_23
_atom_site_aniso_U_13
_atom_site_aniso_U_12
Sr1 0.03590(10) 0.03274(10) 0.02701(9) 0.00091(6) 0.01098(6) -0.00051(6)
Si1 0.0372(3) 0.0444(3) 0.0485(3) 0.0148(2) 0.0177(2) 0.0070(2)
Si2 0.0326(2) 0.0303(2) 0.0264(2) 0.00068(17) 0.01064(17) 0.00010(18)
O1 0.0354(6) 0.0334(7) 0.0361(6) 0.0033(5) 0.0140(5) 0.0016(5)
N1 0.0336(8) 0.0469(10) 0.0407(8) 0.0078(7) 0.0121(6) 0.0026(7)
N2 0.0385(8) 0.0321(8) 0.0263(7) -0.0006(6) 0.0123(6) 0.0037(6)
C1 0.0481(13) 0.122(3) 0.0519(14) 0.0393(16) 0.0088(11) 0.0003(15)
C2 0.0770(18) 0.0399(13) 0.115(2) 0.0179(14) 0.0557(18) 0.0114(12)
C3 0.0549(12) 0.0432(11) 0.0295(9) 0.0000(8) 0.0119(8) 0.0031(9)
C4 0.0415(10) 0.0399(11) 0.0466(11) 0.0034(9) 0.0045(8) -0.0050(8)
C5 0.0357(10) 0.0581(13) 0.0440(11) 0.0156(10) 0.0136(8) 0.0025(9)
C6 0.0391(11) 0.0654(15) 0.0559(13) 0.0142(11) 0.0190(9) 0.0072(10)
C7 0.0426(13) 0.084(2) 0.0759(17) 0.0171(15) 0.0250(12) 0.0105(13)
C8 0.0333(11) 0.100(2) 0.094(2) 0.0253(18) 0.0195(13) 0.0021(13)
C9 0.0420(13) 0.093(2) 0.0784(19) 0.0139(16) 0.0068(12) -0.0124(14)
C10 0.0385(11) 0.0749(17) 0.0539(13) 0.0094(12) 0.0087(9) -0.0029(11)
C11 0.0488(13) 0.0692(16) 0.0666(15) -0.0013(13) 0.0246(11) 0.0156(12)
C12 0.0664(17) 0.109(3) 0.0655(17) -0.0069(17) 0.0204(14) 0.0168(17)
C13 0.0719(19) 0.0659(18) 0.101(2) -0.0027(17) 0.0313(17) 0.0166(15)
C14 0.0478(13) 0.089(2) 0.0642(16) -0.0097(15) 0.0033(11) -0.0107(13)
C15 0.089(2) 0.116(3) 0.0628(18) -0.0089(19) 0.0089(16) -0.021(2)
C16 0.0729(19) 0.082(2) 0.079(2) -0.0129(17) -0.0017(15) -0.0088(16)
C17 0.0427(10) 0.0359(9) 0.0234(8) 0.0011(7) 0.0103(7) 0.0055(8)
C18 0.0461(10) 0.0423(11) 0.0286(8) 0.0005(7) 0.0120(7) 0.0090(8)
C19 0.0502(12) 0.0478(12) 0.0447(11) -0.0007(9) 0.0120(9) 0.0168(10)
C20 0.0699(15) 0.0380(11) 0.0494(12) -0.0031(9) 0.0112(11) 0.0172(11)
C21 0.0627(13) 0.0353(10) 0.0383(10) -0.0026(8) 0.0098(9) 0.0054(9)
C22 0.0500(11) 0.0343(9) 0.0258(8) -0.0001(7) 0.0102(7) 0.0047(8)
C23 0.0404(10) 0.0495(11) 0.0354(10) -0.0020(8) 0.0142(8) 0.0083(9)
C24 0.0514(13) 0.0709(16) 0.0395(11) -0.0009(10) 0.0187(9) -0.0042(11)
C25 0.0505(12) 0.0627(15) 0.0484(12) -0.0075(11) 0.0063(10) 0.0105(11)
C26 0.0500(11) 0.0338(10) 0.0300(9) -0.0023(7) 0.0101(8) -0.0006(8)
C27 0.0612(13) 0.0377(11) 0.0364(10) -0.0012(8) 0.0154(9) -0.0058(9)
C28 0.0589(13) 0.0500(12) 0.0355(10) -0.0095(9) 0.0053(9) -0.0006(10)

loop_
_atom_type_symbol
_atom_type_description
_atom_type_scat_dispersion_real
_atom_type_scat_dispersion_imag
_atom_type_scat_source
C C 0.0181 0.0091 'International Tables Vol C Tables 4.2.6.8 and 6.1.1.4'
H H 0.0000 0.0000 'International Tables Vol C Tables 4.2.6.8 and 6.1.1.4'
N N 0.0311 0.0180 'International Tables Vol C Tables 4.2.6.8 and 6.1.1.4'
O O 0.0492 0.0322 'International Tables Vol C Tables 4.2.6.8 and 6.1.1.4'
Si Si 0.2541 0.3302 'International Tables Vol C Tables 4.2.6.8 and 6.1.1.4'
Sr Sr -0.3528 1.8200 'International Tables Vol C Tables 4.2.6.8 and 6.1.1.4'

loop_
_geom_angle_atom_site_label_1
_geom_angle_atom_site_label_2
_geom_angle_atom_site_label_3
_geom_angle
_geom_angle_site_symmetry_1
_geom_angle_site_symmetry_3
_geom_angle_publ_flag
O1 Sr1 N2 114.88(5) . 2_655 ?
O1 Sr1 N2 58.78(4) . . ?
N1 Sr1 O1 61.91(5) . . ?
N1 Sr1 N2 133.55(5) . 2_655 ?
N1 Sr1 N2 119.25(5) . . ?
N2 Sr1 N2 84.36(5) 2_655 . ?
O1 Si1 N1 99.76(8) . . ?
O1 Si1 C1 108.61(11) . . ?
O1 Si1 C2 104.16(12) . . ?
N1 Si1 C1 116.41(12) . . ?
N1 Si1 C2 120.10(11) . . ?
C2 Si1 C1 106.40(16) . . ?
O1 Si2 Sr1 102.65(5) . 2_655 ?
O1 Si2 N2 102.27(7) . . ?
O1 Si2 C3 109.76(9) . . ?
O1 Si2 C4 104.33(9) . . ?
N2 Si2 Sr1 36.44(5) . 2_655 ?
N2 Si2 C3 113.28(9) . . ?
N2 Si2 C4 115.05(9) . . ?
C3 Si2 Sr1 140.95(7) . 2_655 ?
C3 Si2 C4 111.24(10) . . ?
C4 Si2 Sr1 80.09(7) . 2_655 ?
Si1 O1 Sr1 98.79(6) . . ?
Si2 O1 Sr1 105.34(6) . . ?
Si2 O1 Si1 149.89(9) . . ?
Si1 N1 Sr1 99.49(7) . . ?
C5 N1 Sr1 134.39(13) . . ?
C5 N1 Si1 124.85(14) . . ?
Sr1 N2 Sr1 95.41(4) 2_655 . ?
Si2 N2 Sr1 120.34(8) . 2_655 ?
Si2 N2 Sr1 93.43(6) . . ?
C17 N2 Sr1 121.94(11) . . ?
C17 N2 Sr1 95.29(11) . 2_655 ?
C17 N2 Si2 127.69(12) . . ?
Si1 C1 H1A 109.5 . . ?
Si1 C1 H1B 109.5 . . ?
Si1 C1 H1C 109.5 . . ?
H1A C1 H1B 109.5 . . ?
H1A C1 H1C 109.5 . . ?
H1B C1 H1C 109.5 . . ?
Si1 C2 H2A 109.5 . . ?
Si1 C2 H2B 109.5 . . ?
Si1 C2 H2C 109.5 . . ?
H2A C2 H2B 109.5 . . ?
H2A C2 H2C 109.5 . . ?
H2B C2 H2C 109.5 . . ?
Si2 C3 H3A 109.5 . . ?
Si2 C3 H3B 109.5 . . ?
Si2 C3 H3C 109.5 . . ?
H3A C3 H3B 109.5 . . ?
H3A C3 H3C 109.5 . . ?
H3B C3 H3C 109.5 . . ?
Si2 C4 H4A 109.5 . . ?
Si2 C4 H4B 109.5 . . ?
Si2 C4 H4C 109.5 . . ?
H4A C4 H4B 109.5 . . ?
H4A C4 H4C 109.5 . . ?
H4B C4 H4C 109.5 . . ?
N1 C5 C6 121.2(2) . . ?
N1 C5 C10 120.6(2) . . ?
C10 C5 C6 118.2(2) . . ?
C5 C6 C11 121.9(2) . . ?
C7 C6 C5 119.2(3) . . ?
C7 C6 C11 118.9(2) . . ?
C6 C7 H7 118.9 . . ?
C8 C7 C6 122.2(3) . . ?
C8 C7 H7 118.9 . . ?
C7 C8 H8 120.3 . . ?
C7 C8 C9 119.4(2) . . ?
C9 C8 H8 120.3 . . ?
C8 C9 H9 119.4 . . ?
C8 C9 C10 121.3(3) . . ?
C10 C9 H9 119.4 . . ?
C5 C10 C14 122.5(2) . . ?
C9 C10 C5 119.8(3) . . ?
C9 C10 C14 117.8(3) . . ?
C6 C11 H11 107.5 . . ?
C6 C11 C12 111.8(2) . . ?
C6 C11 C13 112.4(2) . . ?
C12 C11 H11 107.5 . . ?
C12 C11 C13 110.0(2) . . ?
C13 C11 H11 107.5 . . ?
C11 C12 H12A 109.5 . . ?
C11 C12 H12B 109.5 . . ?
C11 C12 H12C 109.5 . . ?
H12A C12 H12B 109.5 . . ?
H12A C12 H12C 109.5 . . ?
H12B C12 H12C 109.5 . . ?
C11 C13 H13A 109.5 . . ?
C11 C13 H13B 109.5 . . ?
C11 C13 H13C 109.5 . . ?
H13A C13 H13B 109.5 . . ?
H13A C13 H13C 109.5 . . ?
H13B C13 H13C 109.5 . . ?
C10 C14 H14 107.5 . . ?
C10 C14 C15 112.0(3) . . ?
C10 C14 C16 112.4(2) . . ?
C15 C14 H14 107.5 . . ?
C16 C14 H14 107.5 . . ?
C16 C14 C15 109.8(3) . . ?
C14 C15 H15A 109.5 . . ?
C14 C15 H15B 109.5 . . ?
C14 C15 H15C 109.5 . . ?
H15A C15 H15B 109.5 . . ?
H15A C15 H15C 109.5 . . ?
H15B C15 H15C 109.5 . . ?
C14 C16 H16A 109.5 . . ?
C14 C16 H16B 109.5 . . ?
C14 C16 H16C 109.5 . . ?
H16A C16 H16B 109.5 . . ?
H16A C16 H16C 109.5 . . ?
H16B C16 H16C 109.5 . . ?
N2 C17 Sr1 57.02(9) . 2_655 ?
N2 C17 C18 122.21(18) . . ?
N2 C17 C22 120.17(17) . . ?
C18 C17 Sr1 82.17(11) . 2_655 ?
C22 C17 Sr1 131.36(11) . 2_655 ?
C22 C17 C18 117.46(17) . . ?
C17 C18 Sr1 71.32(10) . 2_655 ?
C17 C18 C23 122.56(18) . . ?
C19 C18 Sr1 130.02(14) . 2_655 ?
C19 C18 C17 119.5(2) . . ?
C19 C18 C23 117.85(19) . . ?
C23 C18 Sr1 75.52(10) . 2_655 ?
C18 C19 H19 119.0 . . ?
C20 C19 C18 121.9(2) . . ?
C20 C19 H19 119.0 . . ?
C19 C20 H20 120.5 . . ?
C21 C20 C19 119.0(2) . . ?
C21 C20 H20 120.5 . . ?
C20 C21 H21 119.2 . . ?
C20 C21 C22 121.6(2) . . ?
C22 C21 H21 119.2 . . ?
C17 C22 C26 121.25(17) . . ?
C21 C22 C17 120.11(19) . . ?
C21 C22 C26 118.64(19) . . ?
Sr1 C23 H23 49.5 2_655 . ?
C18 C23 Sr1 76.69(10) . 2_655 ?
C18 C23 H23 107.7 . . ?
C18 C23 C24 109.72(18) . . ?
C18 C23 C25 114.20(19) . . ?
C24 C23 Sr1 156.12(15) . 2_655 ?
C24 C23 H23 107.7 . . ?
C25 C23 Sr1 86.96(12) . 2_655 ?
C25 C23 H23 107.7 . . ?
C25 C23 C24 109.67(18) . . ?
C23 C24 H24A 109.5 . . ?
C23 C24 H24B 109.5 . . ?
C23 C24 H24C 109.5 . . ?
H24A C24 H24B 109.5 . . ?
H24A C24 H24C 109.5 . . ?
H24B C24 H24C 109.5 . . ?
C23 C25 H25A 109.5 . . ?
C23 C25 H25B 109.5 . . ?
C23 C25 H25C 109.5 . . ?
H25A C25 H25B 109.5 . . ?
H25A C25 H25C 109.5 . . ?
H25B C25 H25C 109.5 . . ?
C22 C26 H26 107.5 . . ?
C22 C26 C27 111.32(17) . . ?
C22 C26 C28 113.32(16) . . ?
C27 C26 H26 107.5 . . ?
C28 C26 H26 107.5 . . ?
C28 C26 C27 109.42(17) . . ?
C26 C27 H27A 109.5 . . ?
C26 C27 H27B 109.5 . . ?
C26 C27 H27C 109.5 . . ?
H27A C27 H27B 109.5 . . ?
H27A C27 H27C 109.5 . . ?
H27B C27 H27C 109.5 . . ?
C26 C28 H28A 109.5 . . ?
C26 C28 H28B 109.5 . . ?
C26 C28 H28C 109.5 . . ?
H28A C28 H28B 109.5 . . ?
H28A C28 H28C 109.5 . . ?
H28B C28 H28C 109.5 . . ?

loop_
_geom_bond_atom_site_label_1
_geom_bond_atom_site_label_2
_geom_bond_distance
_geom_bond_site_symmetry_2
_geom_bond_publ_flag
Sr1 O1 2.5022(12) . ?
Sr1 N1 2.4766(17) . ?
Sr1 N2 2.7816(15) . ?
Sr1 N2 2.5517(16) 2_655 ?
Si1 O1 1.6697(14) . ?
Si1 N1 1.6792(17) . ?
Si1 C1 1.869(3) . ?
Si1 C2 1.862(3) . ?
Si2 Sr1 3.7076(5) 2_655 ?
Si2 O1 1.6507(13) . ?
Si2 N2 1.6937(16) . ?
Si2 C3 1.8618(19) . ?
Si2 C4 1.869(2) . ?
N1 C5 1.413(3) . ?
N2 Sr1 2.5518(16) 2_655 ?
N2 C17 1.414(2) . ?
C1 H1A 0.9800 . ?
C1 H1B 0.9800 . ?
C1 H1C 0.9800 . ?
C2 H2A 0.9800 . ?
C2 H2B 0.9800 . ?
C2 H2C 0.9800 . ?
C3 H3A 0.9800 . ?
C3 H3B 0.9800 . ?
C3 H3C 0.9800 . ?
C4 H4A 0.9800 . ?
C4 H4B 0.9800 . ?
C4 H4C 0.9800 . ?
C5 C6 1.423(3) . ?
C5 C10 1.416(4) . ?
C6 C7 1.402(3) . ?
C6 C11 1.509(4) . ?
C7 H7 0.9500 . ?
C7 C8 1.368(5) . ?
C8 H8 0.9500 . ?
C8 C9 1.375(5) . ?
C9 H9 0.9500 . ?
C9 C10 1.408(3) . ?
C10 C14 1.526(4) . ?
C11 H11 1.0000 . ?
C11 C12 1.531(4) . ?
C11 C13 1.539(4) . ?
C12 H12A 0.9800 . ?
C12 H12B 0.9800 . ?
C12 H12C 0.9800 . ?
C13 H13A 0.9800 . ?
C13 H13B 0.9800 . ?
C13 H13C 0.9800 . ?
C14 H14 1.0000 . ?
C14 C15 1.541(4) . ?
C14 C16 1.532(5) . ?
C15 H15A 0.9800 . ?
C15 H15B 0.9800 . ?
C15 H15C 0.9800 . ?
C16 H16A 0.9800 . ?
C16 H16B 0.9800 . ?
C16 H16C 0.9800 . ?
C17 Sr1 3.0291(18) 2_655 ?
C17 C18 1.427(3) . ?
C17 C22 1.427(3) . ?
C18 Sr1 3.1678(18) 2_655 ?
C18 C19 1.402(3) . ?
C18 C23 1.518(3) . ?
C19 H19 0.9500 . ?
C19 C20 1.382(4) . ?
C20 H20 0.9500 . ?
C20 C21 1.376(3) . ?
C21 H21 0.9500 . ?
C21 C22 1.398(3) . ?
C22 C26 1.510(3) . ?
C23 Sr1 3.1518(18) 2_655 ?
C23 H23 1.0000 . ?
C23 C24 1.542(3) . ?
C23 C25 1.527(3) . ?
C24 H24A 0.9800 . ?
C24 H24B 0.9800 . ?
C24 H24C 0.9800 . ?
C25 H25A 0.9800 . ?
C25 H25B 0.9800 . ?
C25 H25C 0.9800 . ?
C26 H26 1.0000 . ?
C26 C27 1.546(3) . ?
C26 C28 1.537(3) . ?
C27 H27A 0.9800 . ?
C27 H27B 0.9800 . ?
C27 H27C 0.9800 . ?
C28 H28A 0.9800 . ?
C28 H28B 0.9800 . ?
C28 H28C 0.9800 . ?

loop_
_geom_torsion_atom_site_label_1
_geom_torsion_atom_site_label_2
_geom_torsion_atom_site_label_3
_geom_torsion_atom_site_label_4
_geom_torsion
_geom_torsion_site_symmetry_1
_geom_torsion_site_symmetry_2
_geom_torsion_site_symmetry_3
_geom_torsion_site_symmetry_4
_geom_torsion_publ_flag
Sr1 Si2 O1 Sr1 41.46(6) 2_655 . . . ?
Sr1 Si2 O1 Si1 -176.48(16) 2_655 . . . ?
Sr1 Si2 N2 Sr1 -98.31(8) 2_655 . . . ?
Sr1 Si2 N2 C17 126.0(2) 2_655 . . . ?
Sr1 N1 C5 C6 -110.3(2) . . . . ?
Sr1 N1 C5 C10 66.5(3) . . . . ?
Sr1 N2 C17 Sr1 99.75(10) . . . 2_655 ?
Sr1 N2 C17 C18 53.07(17) 2_655 . . . ?
Sr1 N2 C17 C18 152.82(13) . . . . ?
Sr1 N2 C17 C22 -22.5(2) . . . . ?
Sr1 N2 C17 C22 -122.27(15) 2_655 . . . ?
Sr1 C17 C18 C19 -126.07(17) 2_655 . . . ?
Sr1 C17 C18 C23 58.05(16) 2_655 . . . ?
Sr1 C17 C22 C21 97.4(2) 2_655 . . . ?
Sr1 C17 C22 C26 -82.9(2) 2_655 . . . ?
Sr1 C18 C19 C20 -91.4(3) 2_655 . . . ?
Sr1 C18 C23 C24 155.98(17) 2_655 . . . ?
Sr1 C18 C23 C25 -80.44(15) 2_655 . . . ?
Si1 N1 C5 C6 85.4(2) . . . . ?
Si1 N1 C5 C10 -97.8(2) . . . . ?
Si2 N2 C17 Sr1 -135.44(17) . . . 2_655 ?
Si2 N2 C17 C18 -82.4(2) . . . . ?
Si2 N2 C17 C22 102.28(18) . . . . ?
O1 Si1 N1 Sr1 2.09(8) . . . . ?
O1 Si1 N1 C5 170.81(18) . . . . ?
O1 Si2 N2 Sr1 -3.57(7) . . . . ?
O1 Si2 N2 Sr1 94.74(9) . . . 2_655 ?
O1 Si2 N2 C17 -139.30(16) . . . . ?
N1 Si1 O1 Sr1 -2.06(8) . . . . ?
N1 Si1 O1 Si2 -145.20(18) . . . . ?
N1 C5 C6 C7 178.7(2) . . . . ?
N1 C5 C6 C11 -1.3(3) . . . . ?
N1 C5 C10 C9 -179.0(2) . . . . ?
N1 C5 C10 C14 0.6(4) . . . . ?
N2 Si2 O1 Sr1 4.11(8) . . . . ?
N2 Si2 O1 Si1 146.17(18) . . . . ?
N2 C17 C18 Sr1 -42.60(14) . . . 2_655 ?
N2 C17 C18 C19 -168.66(17) . . . . ?
N2 C17 C18 C23 15.5(3) . . . . ?
N2 C17 C22 C21 168.35(16) . . . . ?
N2 C17 C22 C26 -12.0(2) . . . . ?
C1 Si1 O1 Sr1 120.22(12) . . . . ?
C1 Si1 O1 Si2 -22.9(2) . . . . ?
C1 Si1 N1 Sr1 -114.45(13) . . . . ?
C1 Si1 N1 C5 54.3(2) . . . . ?
C2 Si1 O1 Sr1 -126.69(11) . . . . ?
C2 Si1 O1 Si2 90.2(2) . . . . ?
C2 Si1 N1 Sr1 114.83(14) . . . . ?
C2 Si1 N1 C5 -76.4(2) . . . . ?
C3 Si2 O1 Sr1 -116.42(8) . . . . ?
C3 Si2 O1 Si1 25.6(2) . . . . ?
C3 Si2 N2 Sr1 -147.21(9) . . . 2_655 ?
C3 Si2 N2 Sr1 114.48(8) . . . . ?
C3 Si2 N2 C17 -21.3(2) . . . . ?
C4 Si2 O1 Sr1 124.30(8) . . . . ?
C4 Si2 O1 Si1 -93.64(19) . . . . ?
C4 Si2 N2 Sr1 -115.99(8) . . . . ?
C4 Si2 N2 Sr1 -17.68(12) . . . 2_655 ?
C4 Si2 N2 C17 108.28(18) . . . . ?
C5 C6 C7 C8 -0.3(4) . . . . ?
C5 C6 C11 C12 117.8(2) . . . . ?
C5 C6 C11 C13 -118.0(2) . . . . ?
C5 C10 C14 C15 115.5(3) . . . . ?
C5 C10 C14 C16 -120.3(3) . . . . ?
C6 C5 C10 C9 -2.1(3) . . . . ?
C6 C5 C10 C14 177.5(2) . . . . ?
C6 C7 C8 C9 -1.2(5) . . . . ?
C7 C6 C11 C12 -62.3(3) . . . . ?
C7 C6 C11 C13 61.9(3) . . . . ?
C7 C8 C9 C10 0.9(5) . . . . ?
C8 C9 C10 C5 0.7(4) . . . . ?
C8 C9 C10 C14 -178.9(3) . . . . ?
C9 C10 C14 C15 -64.9(3) . . . . ?
C9 C10 C14 C16 59.3(3) . . . . ?
C10 C5 C6 C7 1.9(3) . . . . ?
C10 C5 C6 C11 -178.2(2) . . . . ?
C11 C6 C7 C8 179.8(3) . . . . ?
C17 C18 C19 C20 -1.8(3) . . . . ?
C17 C18 C23 Sr1 -56.12(16) . . . 2_655 ?
C17 C18 C23 C24 99.9(2) . . . . ?
C17 C18 C23 C25 -136.56(19) . . . . ?
C17 C22 C26 C27 106.70(19) . . . . ?
C17 C22 C26 C28 -129.45(19) . . . . ?
C18 C17 C22 C21 -7.2(3) . . . . ?
C18 C17 C22 C26 172.48(16) . . . . ?
C18 C19 C20 C21 -3.1(3) . . . . ?
C19 C18 C23 Sr1 127.93(17) . . . 2_655 ?
C19 C18 C23 C24 -76.1(2) . . . . ?
C19 C18 C23 C25 47.5(2) . . . . ?
C19 C20 C21 C22 2.7(3) . . . . ?
C20 C21 C22 C17 2.6(3) . . . . ?
C20 C21 C22 C26 -177.15(19) . . . . ?
C21 C22 C26 C27 -73.6(2) . . . . ?
C21 C22 C26 C28 50.2(2) . . . . ?
C22 C17 C18 Sr1 132.87(15) . . . 2_655 ?
C22 C17 C18 C19 6.8(3) . . . . ?
C22 C17 C18 C23 -169.08(16) . . . . ?
C23 C18 C19 C20 174.3(2) . . . . ?

loop_
_smtbx_masks_void_nr
_smtbx_masks_void_average_x
_smtbx_masks_void_average_y
_smtbx_masks_void_average_z
_smtbx_masks_void_volume
_smtbx_masks_void_count_electrons
_smtbx_masks_void_content
1 0.000 -0.200 0.250 26.7 0.0 ?
2 0.000 0.200 0.750 26.7 0.0 ?
3 0.250 0.250 0.000 244.3 47.2 '1 hexane'
4 0.250 0.750 0.500 244.3 47.2 '1 hexane'
5 0.500 0.300 0.250 26.7 0.0 ?
6 0.500 0.700 0.750 26.7 0.0 ?
7 0.750 0.250 0.500 244.3 47.2 '1 hexane'
8 0.750 0.750 0.000 244.3 47.2 '1 hexane'
